data_7212894
loop_
_publ_author_name
'Lemmerer, Andreas'
'Bourne, Susan A.'
'Caira, Mino R.'
'Cotton, Jonathan'
'Hendricks, Umraan'
'Peinke, Laura C.'
'Trollope, Lee'

_publ_section_title
;
 Incorporating active pharmaceutical ingredients into a molecular salt
 using a chiral counterion
;
_journal_issue 11
_journal_name_full CrystEngComm
_journal_page_first 3634
_journal_paper_doi 10.1039/c0ce00043d
_journal_volume 12
_journal_year 2010
_chemical_absolute_configuration rmad
_chemical_formula_moiety 'C14 H10 Cl2 N O2, C8 H12 N'
_chemical_formula_sum 'C22 H22 Cl2 N2 O2'
_chemical_formula_weight 417.32
_chemical_name_systematic
;
((R)-1-phenylethylammonium).(2-(2-(2,6-dichlorophenylamino)phenyl)acetate)
;
_space_group_IT_number 4
_symmetry_cell_setting monoclinic
_symmetry_space_group_name_Hall 'P 2yb'
_symmetry_space_group_name_H-M 'P 1 21 1'
_atom_sites_solution_hydrogens geom
_atom_sites_solution_primary direct
_atom_sites_solution_secondary difmap
_audit_conform_dict_location ftp://ftp.iucr.org/pub/cif_core.dic
_audit_conform_dict_name cif_core.dic
_audit_conform_dict_version 2.3
_audit_creation_date 2008-09-24T14:49:05-00:00
_audit_creation_method 'WinGX routine CIF_UPDATE'
_cell_angle_alpha 90
_cell_angle_beta 113.73(3)
_cell_angle_gamma 90
_cell_formula_units_Z 2
_cell_length_a 12.499(5)
_cell_length_b 6.8934(15)
_cell_length_c 13.411(6)
_cell_measurement_reflns_used 19639
_cell_measurement_temperature 173(2)
_cell_measurement_theta_max 28.28
_cell_measurement_theta_min 1
_cell_volume 1057.8(7)
_computing_cell_refinement 'DENZO-SMN (Otwinowski & Minor, 1997)'
_computing_data_collection 'COLLECT (Nonius, 2000)'
_computing_data_reduction DENZO-SMN
_computing_molecular_graphics
;
Ortep-3 for Windows (Farrugia, 1997) and DIAMOND (Brandenburg, 1999)
;
_computing_publication_material
;
WinGX publication routines (Farrugia, 1999) and PLATON (Spek, 2002)
;
_computing_structure_refinement 'SHELXL-97 (Sheldrick, 2008)'
_computing_structure_solution 'SHELXS-97 (Sheldrick, 2008)'
_diffrn_ambient_temperature 173(2)
_diffrn_measured_fraction_theta_full 0.999
_diffrn_measured_fraction_theta_max 0.999
_diffrn_measurement_device_type 'Nonius KappaCCD area-detector'
_diffrn_measurement_method '2.0\% \p and \w scans'
_diffrn_radiation_monochromator graphite
_diffrn_radiation_type MoK\a
_diffrn_radiation_wavelength 0.71073
_diffrn_reflns_av_R_equivalents 0.0389
_diffrn_reflns_av_unetI/netI 0.0317
_diffrn_reflns_limit_h_max 15
_diffrn_reflns_limit_h_min -15
_diffrn_reflns_limit_k_max 8
_diffrn_reflns_limit_k_min -8
_diffrn_reflns_limit_l_max 16
_diffrn_reflns_limit_l_min -16
_diffrn_reflns_number 16888
_diffrn_reflns_theta_full 25.49
_diffrn_reflns_theta_max 25.49
_diffrn_reflns_theta_min 2.88
_diffrn_standards_number 0
_exptl_absorpt_coefficient_mu 0.327
_exptl_absorpt_correction_T_max 0.9842
_exptl_absorpt_correction_T_min 0.8958
_exptl_absorpt_correction_type integration
_exptl_absorpt_process_details 'Bruker XPREP (Bruker, 1999)'
_exptl_crystal_colour colourless
_exptl_crystal_density_diffrn 1.31
_exptl_crystal_density_method 'not measured'
_exptl_crystal_description needle
_exptl_crystal_F_000 436
_exptl_crystal_size_max 0.3
_exptl_crystal_size_mid 0.24
_exptl_crystal_size_min 0.05
_refine_diff_density_max 0.145
_refine_diff_density_min -0.164
_refine_diff_density_rms 0.033
_refine_ls_abs_structure_details 'Flack H D (1983), Acta Cryst. A39, 876-881; 1791 friedel pairs measured'
_refine_ls_abs_structure_Flack -0.02(4)
_refine_ls_extinction_method none
_refine_ls_goodness_of_fit_ref 1.022
_refine_ls_hydrogen_treatment mixed
_refine_ls_matrix_type full
_refine_ls_number_parameters 266
_refine_ls_number_reflns 3939
_refine_ls_number_restraints 1
_refine_ls_restrained_S_all 1.022
_refine_ls_R_factor_all 0.0353
_refine_ls_R_factor_gt 0.029
_refine_ls_shift/su_max 0
_refine_ls_shift/su_mean 0
_refine_ls_structure_factor_coef Fsqd
_refine_ls_weighting_details 'calc w=1/[\s^2^(Fo^2^)+(0.0377P)^2^+0.0964P] where P=(Fo^2^+2Fc^2^)/3'
_refine_ls_weighting_scheme calc
_refine_ls_wR_factor_gt 0.0662
_refine_ls_wR_factor_ref 0.0691
_reflns_number_gt 3579
_reflns_number_total 3939
_reflns_threshold_expression >2sigma(I)
_cod_data_source_file c0ce0043d.txt
_cod_data_source_block 3
_cod_depositor_comments
;
The following automatic conversions were performed:

'_symmetry_cell_setting' value 'Monoclinic' changed to 'monoclinic'
according to /home/saulius/struct/CIF-dictionaries/cif_core.dic
dictionary named 'cif_core.dic' version 2.4.2 from 2011-04-26.

Automatic conversion script
Id: cif_fix_values 1891 2012-01-12 08:04:46Z andrius 
;
_cod_original_sg_symbol_H-M P2(1)
_cod_database_code 7212894

loop_
_symmetry_equiv_pos_as_xyz
'x, y, z'
'-x, y+1/2, -z'

loop_
_atom_site_label
_atom_site_type_symbol
_atom_site_fract_x
_atom_site_fract_y
_atom_site_fract_z
_atom_site_U_iso_or_equiv
_atom_site_adp_type
_atom_site_occupancy
_atom_site_symmetry_multiplicity
_atom_site_calc_flag
_atom_site_refinement_flags
C1 C 0.21368(15) 0.4970(3) -0.05282(14) 0.0293(4) Uani 1 1 d .
C2 C 0.27056(17) 0.4159(3) 0.05028(15) 0.0366(4) Uani 1 1 d .
H2A H 0.3478 0.4558 0.0953 0.044 Uiso 1 1 calc R
C3 C 0.2151(2) 0.2775(3) 0.08745(18) 0.0436(5) Uani 1 1 d .
H3 H 0.2544 0.2221 0.1577 0.052 Uiso 1 1 calc R
C4 C 0.10220(19) 0.2200(3) 0.02220(19) 0.0445(5) Uani 1 1 d .
H4 H 0.0633 0.1279 0.0486 0.053 Uiso 1 1 calc R
C5 C 0.04625(19) 0.2960(3) -0.08089(19) 0.0448(5) Uani 1 1 d .
H5 H -0.0303 0.2536 -0.1263 0.054 Uiso 1 1 calc R
C6 C 0.10160(16) 0.4344(3) -0.11829(16) 0.0367(4) Uani 1 1 d .
H6 H 0.0626 0.4869 -0.1893 0.044 Uiso 1 1 calc R
C7 C 0.26557(16) 0.6632(3) -0.09171(15) 0.0300(4) Uani 1 1 d .
H7 H 0.217 0.6832 -0.1711 0.036 Uiso 1 1 calc R
C8 C 0.2634(2) 0.8501(3) -0.03193(18) 0.0436(5) Uani 1 1 d .
H8A H 0.3091 0.8326 0.0464 0.065 Uiso 1 1 calc R
H8B H 0.1825 0.8824 -0.0449 0.065 Uiso 1 1 calc R
H8C H 0.2973 0.9557 -0.0588 0.065 Uiso 1 1 calc R
N1 N 0.38872(14) 0.6232(2) -0.07774(13) 0.0266(3) Uani 1 1 d .
H1A H 0.4425(18) 0.645(3) -0.014(2) 0.04 Uiso 1 1 d .
H1B H 0.3979(17) 0.500(4) -0.1050(17) 0.04 Uiso 1 1 d .
H1C H 0.4102(19) 0.711(3) -0.1157(18) 0.04 Uiso 1 1 d .
C11 C 0.80575(14) 0.5008(3) 0.32898(13) 0.0259(4) Uani 1 1 d .
C12 C 0.78709(14) 0.3435(2) 0.38676(13) 0.0260(4) Uani 1 1 d .
C13 C 0.87151(16) 0.1995(3) 0.42753(15) 0.0328(4) Uani 1 1 d .
H13 H 0.8589 0.094 0.4671 0.039 Uiso 1 1 calc R
C14 C 0.97379(17) 0.2084(3) 0.41093(15) 0.0382(5) Uani 1 1 d .
H14 H 1.0313 0.11 0.4397 0.046 Uiso 1 1 calc R
C15 C 0.99225(16) 0.3599(3) 0.35273(15) 0.0384(5) Uani 1 1 d .
H15 H 1.0618 0.3652 0.3402 0.046 Uiso 1 1 calc R
C16 C 0.90873(16) 0.5045(3) 0.31259(14) 0.0338(4) Uani 1 1 d .
H16 H 0.9222 0.6088 0.2728 0.041 Uiso 1 1 calc R
C17 C 0.71838(16) 0.6636(3) 0.28836(15) 0.0306(4) Uani 1 1 d .
H17A H 0.7568 0.7762 0.2707 0.037 Uiso 1 1 calc R
H17B H 0.6953 0.7034 0.3478 0.037 Uiso 1 1 calc R
C18 C 0.60798(15) 0.6134(2) 0.18794(14) 0.0247(4) Uani 1 1 d .
C19 C 0.66485(15) 0.1973(3) 0.46993(15) 0.0299(4) Uani 1 1 d .
C20 C 0.72173(16) 0.2133(3) 0.58348(16) 0.0383(5) Uani 1 1 d .
C21 C 0.70607(19) 0.0780(3) 0.65288(18) 0.0504(6) Uani 1 1 d .
H21 H 0.7464 0.0914 0.7295 0.06 Uiso 1 1 calc R
C22 C 0.63142(19) -0.0764(4) 0.60965(18) 0.0545(6) Uani 1 1 d .
H22 H 0.6204 -0.1694 0.6569 0.065 Uiso 1 1 calc R
C23 C 0.57278(18) -0.0968(3) 0.49873(17) 0.0441(5) Uani 1 1 d .
H23 H 0.5219 -0.2039 0.4693 0.053 Uiso 1 1 calc R
C24 C 0.58865(16) 0.0402(3) 0.43063(15) 0.0321(4) Uani 1 1 d .
N2 N 0.68115(13) 0.3367(2) 0.40139(13) 0.0302(3) Uani 1 1 d .
H2 H 0.6227(18) 0.353(3) 0.3427(17) 0.036 Uiso 1 1 d .
O1 O 0.56595(11) 0.74124(16) 0.11547(10) 0.0317(3) Uani 1 1 d .
O2 O 0.56355(10) 0.44802(16) 0.18263(9) 0.0298(3) Uani 1 1 d .
Cl1 Cl 0.51032(4) 0.01577(7) 0.29098(4) 0.03949(13) Uani 1 1 d .
Cl2 Cl 0.81040(5) 0.41212(9) 0.63906(4) 0.05740(17) Uani 1 1 d .

loop_
_atom_site_aniso_label
_atom_site_aniso_U_11
_atom_site_aniso_U_22
_atom_site_aniso_U_33
_atom_site_aniso_U_23
_atom_site_aniso_U_13
_atom_site_aniso_U_12
C1 0.0313(9) 0.0271(9) 0.0306(9) -0.0046(8) 0.0135(8) 0.0039(8)
C2 0.0393(11) 0.0343(10) 0.0320(10) -0.0027(9) 0.0101(8) -0.0033(9)
C3 0.0577(14) 0.0356(11) 0.0395(11) 0.0022(9) 0.0216(10) -0.0017(10)
C4 0.0510(13) 0.0320(11) 0.0654(15) -0.0067(10) 0.0390(12) -0.0050(10)
C5 0.0323(11) 0.0430(12) 0.0589(15) -0.0125(11) 0.0181(10) -0.0036(9)
C6 0.0308(10) 0.0366(10) 0.0386(10) -0.0035(9) 0.0099(8) 0.0045(9)
C7 0.0312(10) 0.0283(9) 0.0284(9) 0.0005(8) 0.0100(8) 0.0065(8)
C8 0.0581(13) 0.0256(10) 0.0569(13) 0.0008(9) 0.0335(11) 0.0094(9)
N1 0.0321(9) 0.0205(8) 0.0250(8) -0.0010(7) 0.0091(7) 0.0005(7)
C11 0.0259(9) 0.0258(9) 0.0210(8) 0.0020(7) 0.0045(7) -0.0030(8)
C12 0.0223(9) 0.0293(9) 0.0238(9) 0.0032(7) 0.0066(7) -0.0003(7)
C13 0.0311(10) 0.0336(10) 0.0320(10) 0.0093(8) 0.0109(8) 0.0071(8)
C14 0.0303(10) 0.0482(12) 0.0327(10) 0.0021(9) 0.0089(8) 0.0110(9)
C15 0.0237(9) 0.0582(13) 0.0330(10) -0.0052(9) 0.0111(8) -0.0067(9)
C16 0.0333(10) 0.0386(10) 0.0275(9) -0.0008(9) 0.0101(8) -0.0128(9)
C17 0.0356(10) 0.0198(8) 0.0296(9) 0.0016(7) 0.0059(8) -0.0038(8)
C18 0.0305(9) 0.0193(9) 0.0238(9) 0.0003(7) 0.0103(7) 0.0030(7)
C19 0.0243(9) 0.0339(10) 0.0330(10) 0.0108(8) 0.0130(7) 0.0043(7)
C20 0.0262(9) 0.0502(12) 0.0349(11) 0.0091(9) 0.0085(8) -0.0046(9)
C21 0.0372(12) 0.0757(17) 0.0341(11) 0.0203(10) 0.0100(9) -0.0087(11)
C22 0.0477(13) 0.0656(15) 0.0504(13) 0.0280(13) 0.0200(10) -0.0081(12)
C23 0.0409(11) 0.0402(11) 0.0545(13) 0.0100(10) 0.0226(10) -0.0055(10)
C24 0.0292(9) 0.0345(10) 0.0361(10) 0.0075(9) 0.0167(8) 0.0060(8)
N2 0.0235(8) 0.0367(9) 0.0291(8) 0.0129(7) 0.0091(6) 0.0045(7)
O1 0.0409(7) 0.0220(6) 0.0242(7) 0.0028(5) 0.0046(6) -0.0006(5)
O2 0.0313(7) 0.0205(6) 0.0304(6) 0.0014(5) 0.0049(5) -0.0036(5)
Cl1 0.0470(3) 0.0358(2) 0.0380(3) -0.0046(2) 0.0194(2) -0.0014(2)
Cl2 0.0495(3) 0.0766(4) 0.0359(3) 0.0041(3) 0.0065(2) -0.0270(3)

loop_
_atom_type_symbol
_atom_type_description
_atom_type_scat_dispersion_real
_atom_type_scat_dispersion_imag
_atom_type_scat_source
C C 0.0033 0.0016 'International Tables Vol C Tables 4.2.6.8 and 6.1.1.4'
H H 0 0 'International Tables Vol C Tables 4.2.6.8 and 6.1.1.4'
N N 0.0061 0.0033 'International Tables Vol C Tables 4.2.6.8 and 6.1.1.4'
O O 0.0106 0.006 'International Tables Vol C Tables 4.2.6.8 and 6.1.1.4'
Cl Cl 0.1484 0.1585 'International Tables Vol C Tables 4.2.6.8 and 6.1.1.4'

loop_
_exptl_crystal_face_index_h
_exptl_crystal_face_index_k
_exptl_crystal_face_index_l
_exptl_crystal_face_perp_dist
0 0 1 0.15
0 0 -1 0.15
-5 0 -1 0.025
4 0 1 0.025
0 1 0 0.19
0 -1 0 0.15

loop_
_geom_angle_atom_site_label_1
_geom_angle_atom_site_label_2
_geom_angle_atom_site_label_3
_geom_angle
C6 C1 C2 119.02(18)
C6 C1 C7 118.80(17)
C2 C1 C7 121.95(17)
C3 C2 C1 120.30(19)
C3 C2 H2A 119.9
C1 C2 H2A 119.9
C2 C3 C4 120.0(2)
C2 C3 H3 120
C4 C3 H3 120
C5 C4 C3 120.10(19)
C5 C4 H4 119.9
C3 C4 H4 119.9
C4 C5 C6 120.0(2)
C4 C5 H5 120
C6 C5 H5 120
C5 C6 C1 120.57(19)
C5 C6 H6 119.7
C1 C6 H6 119.7
N1 C7 C1 112.31(15)
N1 C7 C8 108.92(16)
C1 C7 C8 111.07(15)
N1 C7 H7 108.1
C1 C7 H7 108.1
C8 C7 H7 108.1
C7 C8 H8A 109.5
C7 C8 H8B 109.5
H8A C8 H8B 109.5
C7 C8 H8C 109.5
H8A C8 H8C 109.5
H8B C8 H8C 109.5
C7 N1 H1A 116.2(13)
C7 N1 H1B 113.2(12)
H1A N1 H1B 112.0(19)
C7 N1 H1C 109.3(14)
H1A N1 H1C 98.7(19)
H1B N1 H1C 106.0(19)
C16 C11 C12 118.08(17)
C16 C11 C17 120.77(17)
C12 C11 C17 121.13(15)
C13 C12 C11 119.97(16)
C13 C12 N2 121.74(15)
C11 C12 N2 118.29(15)
C14 C13 C12 120.57(18)
C14 C13 H13 119.7
C12 C13 H13 119.7
C15 C14 C13 120.06(18)
C15 C14 H14 120
C13 C14 H14 120
C14 C15 C16 119.56(17)
C14 C15 H15 120.2
C16 C15 H15 120.2
C15 C16 C11 121.74(18)
C15 C16 H16 119.1
C11 C16 H16 119.1
C11 C17 C18 114.53(15)
C11 C17 H17A 108.6
C18 C17 H17A 108.6
C11 C17 H17B 108.6
C18 C17 H17B 108.6
H17A C17 H17B 107.6
O2 C18 O1 123.58(16)
O2 C18 C17 118.44(15)
O1 C18 C17 117.98(15)
C24 C19 N2 122.78(17)
C24 C19 C20 116.19(16)
N2 C19 C20 120.98(17)
C21 C20 C19 121.97(19)
C21 C20 Cl2 118.86(16)
C19 C20 Cl2 119.14(14)
C22 C21 C20 119.4(2)
C22 C21 H21 120.3
C20 C21 H21 120.3
C23 C22 C21 120.6(2)
C23 C22 H22 119.7
C21 C22 H22 119.7
C22 C23 C24 119.3(2)
C22 C23 H23 120.4
C24 C23 H23 120.4
C23 C24 C19 122.49(18)
C23 C24 Cl1 118.54(16)
C19 C24 Cl1 118.97(14)
C19 N2 C12 120.33(14)
C19 N2 H2 113.9(14)
C12 N2 H2 112.1(13)

loop_
_geom_bond_atom_site_label_1
_geom_bond_atom_site_label_2
_geom_bond_distance
C1 C6 1.389(3)
C1 C2 1.392(3)
C1 C7 1.509(3)
C2 C3 1.385(3)
C2 H2A 0.95
C3 C4 1.386(3)
C3 H3 0.95
C4 C5 1.377(3)
C4 H4 0.95
C5 C6 1.385(3)
C5 H5 0.95
C6 H6 0.95
C7 N1 1.500(2)
C7 C8 1.524(3)
C7 H7 1
C8 H8A 0.98
C8 H8B 0.98
C8 H8C 0.98
N1 H1A 0.86(2)
N1 H1B 0.95(2)
N1 H1C 0.90(2)
C11 C16 1.391(3)
C11 C12 1.406(2)
C11 C17 1.507(3)
C12 C13 1.391(2)
C12 N2 1.415(2)
C13 C14 1.384(3)
C13 H13 0.95
C14 C15 1.378(3)
C14 H14 0.95
C15 C16 1.386(3)
C15 H15 0.95
C16 H16 0.95
C17 C18 1.530(3)
C17 H17A 0.99
C17 H17B 0.99
C18 O2 1.257(2)
C18 O1 1.260(2)
C19 C24 1.398(3)
C19 N2 1.401(2)
C19 C20 1.402(3)
C20 C21 1.386(3)
C20 Cl2 1.731(2)
C21 C22 1.380(3)
C21 H21 0.95
C22 C23 1.376(3)
C22 H22 0.95
C23 C24 1.382(3)
C23 H23 0.95
C24 Cl1 1.737(2)
N2 H2 0.84(2)

loop_
_geom_hbond_atom_site_label_D
_geom_hbond_atom_site_label_H
_geom_hbond_atom_site_label_A
_geom_hbond_distance_DH
_geom_hbond_distance_HA
_geom_hbond_distance_DA
_geom_hbond_angle_DHA
_geom_hbond_site_symmetry_A
N1 H1A O1 0.86(2) 1.92(2) 2.768(2) 169(2) .
N1 H1B O1 0.95(2) 1.86(2) 2.782(2) 163(2) 2_645
N1 H1C O2 0.90(2) 1.95(2) 2.833(2) 165(2) 2_655
N2 H2 O2 0.84(2) 2.08(2) 2.808(2) 146(2) .

loop_
_geom_torsion_atom_site_label_1
_geom_torsion_atom_site_label_2
_geom_torsion_atom_site_label_3
_geom_torsion_atom_site_label_4
_geom_torsion
C6 C1 C2 C3 -1.1(3)
C7 C1 C2 C3 173.25(17)
C1 C2 C3 C4 -0.4(3)
C2 C3 C4 C5 1.9(3)
C3 C4 C5 C6 -1.8(3)
C4 C5 C6 C1 0.3(3)
C2 C1 C6 C5 1.2(3)
C7 C1 C6 C5 -173.37(16)
C6 C1 C7 N1 -133.93(17)
C2 C1 C7 N1 51.7(2)
C6 C1 C7 C8 103.8(2)
C2 C1 C7 C8 -70.6(2)
C16 C11 C12 C13 1.3(2)
C17 C11 C12 C13 -177.14(17)
C16 C11 C12 N2 -178.51(15)
C17 C11 C12 N2 3.1(2)
C11 C12 C13 C14 -0.6(3)
N2 C12 C13 C14 179.21(17)
C12 C13 C14 C15 -0.6(3)
C13 C14 C15 C16 1.1(3)
C14 C15 C16 C11 -0.3(3)
C12 C11 C16 C15 -0.9(3)
C17 C11 C16 C15 177.57(17)
C16 C11 C17 C18 106.10(19)
C12 C11 C17 C18 -75.5(2)
C11 C17 C18 O2 39.9(2)
C11 C17 C18 O1 -140.73(16)
C24 C19 C20 C21 1.9(3)
N2 C19 C20 C21 179.40(19)
C24 C19 C20 Cl2 -175.92(14)
N2 C19 C20 Cl2 1.6(3)
C19 C20 C21 C22 -0.7(3)
Cl2 C20 C21 C22 177.04(19)
C20 C21 C22 C23 0.0(4)
C21 C22 C23 C24 -0.5(4)
C22 C23 C24 C19 1.8(3)
C22 C23 C24 Cl1 -178.03(18)
N2 C19 C24 C23 -179.87(18)
C20 C19 C24 C23 -2.4(3)
N2 C19 C24 Cl1 -0.1(2)
C20 C19 C24 Cl1 177.41(14)
C24 C19 N2 C12 -108.8(2)
C20 C19 N2 C12 73.9(2)
C13 C12 N2 C19 8.4(3)
C11 C12 N2 C19 -171.78(16)
